data_7118419
loop_
_publ_author_name
'Yu, Liu-Zhu'
'Hu, Xu-Bo'
'Xu, Qin'
'Shi, Min'

_publ_section_title
;
 Thermally induced formal [3+2] cyclization of ortho-aminoaryl-tethered
 alkylidenecyclopropanes: facile synthesis of furoquinoline and
 thienoquinoline derivatives.
;
_journal_issue 13
_journal_name_full 'Chemical communications (Cambridge, England)'
_journal_page_first 2701
_journal_page_last 2704
_journal_paper_doi 10.1039/c5cc09218c
_journal_volume 52
_journal_year 2016
_chemical_formula_moiety 'C17 H13 N S, C H Cl3'
_chemical_formula_sum 'C18 H14 Cl3 N S'
_chemical_formula_weight 382.71
_chemical_name_systematic
;
 ?
;
_space_group_crystal_system triclinic
_space_group_IT_number 2
_space_group_name_Hall '-P 1'
_space_group_name_H-M_alt 'P -1'
_symmetry_space_group_name_Hall '-P 1'
_symmetry_space_group_name_H-M 'P -1'
_atom_sites_solution_hydrogens geom
_atom_sites_solution_primary direct
_audit_creation_date 2015-03-27
_audit_creation_method
;
Olex2 1.2
(compiled 2015.01.26 svn.r3150 for OlexSys, GUI svn.r4998)
;
_audit_update_record
;
2015-04-10 deposited with the CCDC.
2016-01-04 downloaded from the CCDC.
;
_cell_angle_alpha 101.3420(10)
_cell_angle_beta 104.7500(10)
_cell_angle_gamma 102.5070(10)
_cell_formula_units_Z 2
_cell_length_a 7.7687(6)
_cell_length_b 9.4304(7)
_cell_length_c 12.8027(10)
_cell_measurement_reflns_used 4893
_cell_measurement_temperature 130
_cell_measurement_theta_max 30.53
_cell_measurement_theta_min 2.47
_cell_volume 853.44(11)
_computing_cell_refinement 'SAINT v7.68A (Bruker, 2009)'
_computing_data_reduction 'SAINT v7.68A (Bruker, 2009)'
_computing_molecular_graphics 'Olex2 (Dolomanov et al., 2009)'
_computing_publication_material 'Olex2 (Dolomanov et al., 2009)'
_computing_structure_refinement 'XL (Sheldrick, 2008)'
_computing_structure_solution 'XS (Sheldrick, 2008)'
_diffrn_ambient_temperature 130
_diffrn_measured_fraction_theta_full 0.998
_diffrn_measured_fraction_theta_max 0.987
_diffrn_measurement_device_type 'Bruker APEX-II CCD'
_diffrn_measurement_method '\f and \w scans'
_diffrn_radiation_monochromator graphite
_diffrn_radiation_type MoK\a
_diffrn_radiation_wavelength 0.71073
_diffrn_reflns_av_R_equivalents 0.0110
_diffrn_reflns_av_unetI/netI 0.0199
_diffrn_reflns_laue_measured_fraction_full 0.998
_diffrn_reflns_laue_measured_fraction_max 0.987
_diffrn_reflns_limit_h_max 10
_diffrn_reflns_limit_h_min -11
_diffrn_reflns_limit_k_max 13
_diffrn_reflns_limit_k_min -12
_diffrn_reflns_limit_l_max 18
_diffrn_reflns_limit_l_min -18
_diffrn_reflns_number 8613
_diffrn_reflns_point_group_measured_fraction_full 0.998
_diffrn_reflns_point_group_measured_fraction_max 0.987
_diffrn_reflns_theta_full 26.000
_diffrn_reflns_theta_max 30.558
_diffrn_reflns_theta_min 1.707
_diffrn_standards_number 0
_exptl_absorpt_coefficient_mu 0.656
_exptl_absorpt_correction_T_max 0.7461
_exptl_absorpt_correction_T_min 0.6796
_exptl_absorpt_correction_type multi-scan
_exptl_absorpt_process_details
;
SADABS-2008/1 (Bruker,2008) was used for absorption correction.
wR2(int) was 0.0315 before and 0.0237 after correction.
The Ratio of minimum to maximum transmission is 0.9109.
The \l/2 correction factor is 0.0015.
;
_exptl_crystal_colour colourless
_exptl_crystal_density_diffrn 1.489
_exptl_crystal_description block
_exptl_crystal_F_000 392
_exptl_crystal_size_max 0.25
_exptl_crystal_size_mid 0.22
_exptl_crystal_size_min 0.15
_refine_diff_density_max 0.871
_refine_diff_density_min -0.513
_refine_diff_density_rms 0.069
_refine_ls_extinction_method none
_refine_ls_goodness_of_fit_ref 1.178
_refine_ls_hydrogen_treatment constr
_refine_ls_matrix_type full
_refine_ls_number_parameters 208
_refine_ls_number_reflns 5173
_refine_ls_number_restraints 0
_refine_ls_restrained_S_all 1.178
_refine_ls_R_factor_all 0.0476
_refine_ls_R_factor_gt 0.0408
_refine_ls_shift/su_max 0.002
_refine_ls_shift/su_mean 0.000
_refine_ls_structure_factor_coef Fsqd
_refine_ls_weighting_details 'w=1/[\s^2^(Fo^2^)+(0.1000P)^2^] where P=(Fo^2^+2Fc^2^)/3'
_refine_ls_weighting_scheme calc
_refine_ls_wR_factor_gt 0.1423
_refine_ls_wR_factor_ref 0.1503
_reflns_Friedel_coverage 0.000
_reflns_number_gt 4419
_reflns_number_total 5173
_reflns_threshold_expression 'I > 2\s(I)'
_cod_data_source_file c5cc09218c2.cif
_cod_data_source_block mo_dm15225_0m
_cod_depositor_comments 'Adding full bibliography for 7118419--7118421.cif.'
_cod_database_code 7118419
_shelxl_version_number 2014-3
_shelx_space_group_comment
;
The symmetry employed for this shelxl refinement is uniquely defined
by the following loop, which should always be used as a source of
symmetry information in preference to the above space-group names.
They are only intended as comments.
;
_shelx_estimated_absorpt_t_max 0.908
_shelx_estimated_absorpt_t_min 0.853
_olex2_refinement_description
;
1. Fixed Uiso
 At 1.2 times of:
  All C(H) groups, All C(H,H) groups
2.a Ternary CH refined with riding coordinates:
 C18(H18)
2.b Secondary CH2 refined with riding coordinates:
 C10(H10A,H10B), C11(H11A,H11B)
2.c Aromatic/amide H refined with riding coordinates:
 C2(H2), C3(H3), C4(H4), C5(H5), C13(H13), C14(H14), C15(H15), C16(H16),
 C17(H17)
;
_olex2_submission_special_instructions 'No special instructions were received'

loop_
_space_group_symop_operation_xyz
'x, y, z'
'-x, -y, -z'

loop_
_atom_site_label
_atom_site_type_symbol
_atom_site_fract_x
_atom_site_fract_y
_atom_site_fract_z
_atom_site_U_iso_or_equiv
_atom_site_adp_type
_atom_site_occupancy
_atom_site_site_symmetry_order
_atom_site_calc_flag
_atom_site_refinement_flags_posn
S1 S 0.24140(6) 0.19647(4) 0.04041(3) 0.03012(12) Uani 1 1 d .
N1 N 0.37173(16) 0.01035(13) 0.14952(10) 0.0208(2) Uani 1 1 d .
C1 C 0.40036(19) -0.12806(15) 0.15058(11) 0.0203(3) Uani 1 1 d .
C2 C 0.49581(19) -0.15206(18) 0.25477(11) 0.0235(3) Uani 1 1 d .
H2 H 0.5340 -0.0724 0.3214 0.028 Uiso 1 1 calc R
C3 C 0.5325(2) -0.28241(19) 0.26094(13) 0.0288(3) Uani 1 1 d .
H3 H 0.6005 -0.2934 0.3305 0.035 Uiso 1 1 calc R
C4 C 0.4704(2) -0.40304(17) 0.16448(13) 0.0262(3) Uani 1 1 d .
H4 H 0.4939 -0.4966 0.1695 0.031 Uiso 1 1 calc R
C5 C 0.3760(2) -0.38830(15) 0.06263(12) 0.0222(3) Uani 1 1 d .
H5 H 0.3353 -0.4717 -0.0017 0.027 Uiso 1 1 calc R
C6 C 0.33840(18) -0.25019(15) 0.05229(11) 0.0190(2) Uani 1 1 d .
C7 C 0.24654(18) -0.22644(15) -0.05257(11) 0.0187(2) Uani 1 1 d .
C8 C 0.22653(18) -0.08525(15) -0.05293(11) 0.0192(2) Uani 1 1 d .
C9 C 0.28967(18) 0.02689(15) 0.05117(11) 0.0197(2) Uani 1 1 d .
C10 C 0.1312(2) -0.03625(16) -0.15074(13) 0.0271(3) Uani 1 1 d .
H10A H 0.0013 -0.1001 -0.1844 0.033 Uiso 1 1 calc R
H10B H 0.1949 -0.0476 -0.2084 0.033 Uiso 1 1 calc R
C11 C 0.1347(2) 0.12899(19) -0.11126(15) 0.0325(3) Uani 1 1 d .
H11A H 0.0066 0.1383 -0.1318 0.039 Uiso 1 1 calc R
H11B H 0.2062 0.1909 -0.1484 0.039 Uiso 1 1 calc R
C12 C 0.17317(18) -0.35181(14) -0.15735(11) 0.0197(2) Uani 1 1 d .
C13 C 0.2437(2) -0.34450(16) -0.24655(11) 0.0225(3) Uani 1 1 d .
H13 H 0.3383 -0.2580 -0.2410 0.027 Uiso 1 1 calc R
C14 C 0.1765(2) -0.46309(18) -0.34370(12) 0.0274(3) Uani 1 1 d .
H14 H 0.2267 -0.4579 -0.4037 0.033 Uiso 1 1 calc R
C15 C 0.0362(2) -0.58887(17) -0.35295(13) 0.0298(3) Uani 1 1 d .
H15 H -0.0098 -0.6698 -0.4192 0.036 Uiso 1 1 calc R
C16 C -0.0368(2) -0.59613(17) -0.26501(14) 0.0297(3) Uani 1 1 d .
H16 H -0.1338 -0.6816 -0.2716 0.036 Uiso 1 1 calc R
C17 C 0.0318(2) -0.47844(16) -0.16737(13) 0.0256(3) Uani 1 1 d .
H17 H -0.0178 -0.4843 -0.1072 0.031 Uiso 1 1 calc R
Cl1 Cl 0.44198(6) -0.21510(5) -0.47736(3) 0.03636(13) Uani 1 1 d .
Cl2 Cl 0.82926(7) -0.05872(7) -0.42510(4) 0.04883(15) Uani 1 1 d .
Cl3 Cl 0.72317(8) -0.34758(5) -0.37800(4) 0.04633(15) Uani 1 1 d .
C18 C 0.6661(2) -0.17908(18) -0.38424(12) 0.0269(3) Uani 1 1 d .
H18 H 0.6680 -0.1270 -0.3078 0.032 Uiso 1 1 calc R

loop_
_atom_site_aniso_label
_atom_site_aniso_U_11
_atom_site_aniso_U_22
_atom_site_aniso_U_33
_atom_site_aniso_U_23
_atom_site_aniso_U_13
_atom_site_aniso_U_12
S1 0.0335(2) 0.02091(19) 0.0350(2) 0.00633(15) 0.00777(16) 0.01003(15)
N1 0.0226(5) 0.0196(5) 0.0208(5) 0.0039(4) 0.0076(4) 0.0073(4)
C1 0.0224(6) 0.0203(6) 0.0200(6) 0.0050(5) 0.0089(5) 0.0071(5)
C2 0.0234(6) 0.0358(7) 0.0110(5) 0.0024(5) 0.0040(5) 0.0128(5)
C3 0.0334(8) 0.0347(8) 0.0217(6) 0.0093(6) 0.0079(6) 0.0152(6)
C4 0.0293(7) 0.0251(7) 0.0261(7) 0.0091(5) 0.0078(6) 0.0106(6)
C5 0.0264(7) 0.0199(6) 0.0218(6) 0.0052(5) 0.0081(5) 0.0092(5)
C6 0.0202(6) 0.0189(6) 0.0193(6) 0.0047(4) 0.0082(5) 0.0064(4)
C7 0.0184(6) 0.0184(6) 0.0192(6) 0.0043(4) 0.0068(4) 0.0048(4)
C8 0.0177(6) 0.0182(6) 0.0210(6) 0.0059(4) 0.0054(5) 0.0037(4)
C9 0.0185(6) 0.0175(6) 0.0235(6) 0.0049(5) 0.0078(5) 0.0048(4)
C10 0.0300(7) 0.0223(7) 0.0251(6) 0.0090(5) 0.0002(6) 0.0066(5)
C11 0.0365(8) 0.0306(8) 0.0398(8) 0.0188(7) 0.0147(7) 0.0165(6)
C12 0.0189(6) 0.0181(6) 0.0196(6) 0.0040(4) 0.0030(5) 0.0052(5)
C13 0.0220(6) 0.0225(6) 0.0208(6) 0.0038(5) 0.0054(5) 0.0050(5)
C14 0.0289(7) 0.0288(7) 0.0206(6) 0.0016(5) 0.0045(5) 0.0083(6)
C15 0.0303(7) 0.0239(7) 0.0245(7) -0.0021(5) -0.0029(6) 0.0071(6)
C16 0.0261(7) 0.0217(7) 0.0320(7) 0.0042(6) -0.0001(6) 0.0014(5)
C17 0.0234(7) 0.0235(7) 0.0269(7) 0.0072(5) 0.0056(5) 0.0027(5)
Cl1 0.0312(2) 0.0494(3) 0.0261(2) 0.01005(17) 0.00404(15) 0.01234(18)
Cl2 0.0374(3) 0.0611(3) 0.0454(3) 0.0247(2) 0.0088(2) 0.0039(2)
Cl3 0.0549(3) 0.0322(2) 0.0438(3) 0.00174(18) 0.0002(2) 0.0214(2)
C18 0.0309(7) 0.0290(7) 0.0189(6) 0.0038(5) 0.0048(5) 0.0106(6)

loop_
_atom_type_symbol
_atom_type_description
_atom_type_scat_dispersion_real
_atom_type_scat_dispersion_imag
_atom_type_scat_source
C C 0.0033 0.0016 'International Tables Vol C Tables 4.2.6.8 and 6.1.1.4'
H H 0.0000 0.0000 'International Tables Vol C Tables 4.2.6.8 and 6.1.1.4'
Cl Cl 0.1484 0.1585 'International Tables Vol C Tables 4.2.6.8 and 6.1.1.4'
N N 0.0061 0.0033 'International Tables Vol C Tables 4.2.6.8 and 6.1.1.4'
S S 0.1246 0.1234 'International Tables Vol C Tables 4.2.6.8 and 6.1.1.4'

loop_
_geom_angle_atom_site_label_1
_geom_angle_atom_site_label_2
_geom_angle_atom_site_label_3
_geom_angle
C9 S1 C11 93.16(7)
C9 N1 C1 116.33(11)
N1 C1 C2 119.22(12)
N1 C1 C6 122.59(12)
C6 C1 C2 118.19(12)
C1 C2 H2 118.9
C3 C2 C1 122.17(13)
C3 C2 H2 118.9
C2 C3 H3 120.2
C2 C3 C4 119.67(14)
C4 C3 H3 120.2
C3 C4 H4 119.5
C5 C4 C3 121.05(14)
C5 C4 H4 119.5
C4 C5 H5 119.6
C4 C5 C6 120.87(13)
C6 C5 H5 119.6
C1 C6 C7 118.63(12)
C5 C6 C1 118.00(12)
C5 C6 C7 123.34(12)
C6 C7 C12 120.85(11)
C8 C7 C6 118.00(12)
C8 C7 C12 121.14(12)
C7 C8 C9 118.25(12)
C7 C8 C10 127.25(12)
C9 C8 C10 114.33(12)
N1 C9 S1 120.23(10)
N1 C9 C8 126.11(12)
C8 C9 S1 113.63(10)
C8 C10 H10A 109.8
C8 C10 H10B 109.8
C8 C10 C11 109.27(13)
H10A C10 H10B 108.3
C11 C10 H10A 109.8
C11 C10 H10B 109.8
S1 C11 H11A 109.8
S1 C11 H11B 109.8
C10 C11 S1 109.50(11)
C10 C11 H11A 109.8
C10 C11 H11B 109.8
H11A C11 H11B 108.2
C13 C12 C7 120.75(12)
C13 C12 C17 119.14(12)
C17 C12 C7 120.11(12)
C12 C13 H13 119.7
C14 C13 C12 120.50(14)
C14 C13 H13 119.7
C13 C14 H14 120.0
C15 C14 C13 120.02(14)
C15 C14 H14 120.0
C14 C15 H15 120.1
C14 C15 C16 119.85(14)
C16 C15 H15 120.1
C15 C16 H16 119.9
C15 C16 C17 120.15(14)
C17 C16 H16 119.9
C12 C17 H17 119.8
C16 C17 C12 120.32(14)
C16 C17 H17 119.8
Cl1 C18 Cl2 110.02(8)
Cl1 C18 H18 108.4
Cl2 C18 H18 108.4
Cl3 C18 Cl1 110.75(8)
Cl3 C18 Cl2 110.93(9)
Cl3 C18 H18 108.4

loop_
_geom_bond_atom_site_label_1
_geom_bond_atom_site_label_2
_geom_bond_distance
S1 C9 1.7428(13)
S1 C11 1.8244(19)
N1 C1 1.3728(17)
N1 C9 1.3144(18)
C1 C2 1.4381(18)
C1 C6 1.4224(18)
C2 H2 0.9500
C2 C3 1.333(2)
C3 H3 0.9500
C3 C4 1.399(2)
C4 H4 0.9500
C4 C5 1.3732(19)
C5 H5 0.9500
C5 C6 1.4184(18)
C6 C7 1.4357(18)
C7 C8 1.3743(18)
C7 C12 1.4891(18)
C8 C9 1.4225(18)
C8 C10 1.4946(19)
C10 H10A 0.9900
C10 H10B 0.9900
C10 C11 1.533(2)
C11 H11A 0.9900
C11 H11B 0.9900
C12 C13 1.3935(19)
C12 C17 1.3958(19)
C13 H13 0.9500
C13 C14 1.393(2)
C14 H14 0.9500
C14 C15 1.389(2)
C15 H15 0.9500
C15 C16 1.390(2)
C16 H16 0.9500
C16 C17 1.392(2)
C17 H17 0.9500
Cl1 C18 1.7594(16)
Cl2 C18 1.7655(17)
Cl3 C18 1.7507(16)
C18 H18 1.0000

loop_
_geom_torsion_atom_site_label_1
_geom_torsion_atom_site_label_2
_geom_torsion_atom_site_label_3
_geom_torsion_atom_site_label_4
_geom_torsion
N1 C1 C2 C3 -178.11(14)
N1 C1 C6 C5 179.72(12)
N1 C1 C6 C7 1.6(2)
C1 N1 C9 S1 178.47(10)
C1 N1 C9 C8 0.8(2)
C1 C2 C3 C4 -2.7(2)
C1 C6 C7 C8 1.33(19)
C1 C6 C7 C12 -177.90(12)
C2 C1 C6 C5 -0.58(19)
C2 C1 C6 C7 -178.66(12)
C2 C3 C4 C5 1.7(2)
C3 C4 C5 C6 -0.1(2)
C4 C5 C6 C1 -0.4(2)
C4 C5 C6 C7 177.59(13)
C5 C6 C7 C8 -176.64(12)
C5 C6 C7 C12 4.1(2)
C6 C1 C2 C3 2.2(2)
C6 C7 C8 C9 -3.02(19)
C6 C7 C8 C10 -177.93(13)
C6 C7 C12 C13 -116.79(14)
C6 C7 C12 C17 63.38(18)
C7 C8 C9 S1 -175.70(10)
C7 C8 C9 N1 2.1(2)
C7 C8 C10 C11 177.37(14)
C7 C12 C13 C14 179.02(13)
C7 C12 C17 C16 -179.80(13)
C8 C7 C12 C13 64.02(18)
C8 C7 C12 C17 -115.81(15)
C8 C10 C11 S1 -3.33(16)
C9 S1 C11 C10 2.87(12)
C9 N1 C1 C2 177.64(12)
C9 N1 C1 C6 -2.67(19)
C9 C8 C10 C11 2.29(18)
C10 C8 C9 S1 -0.14(15)
C10 C8 C9 N1 177.64(13)
C11 S1 C9 N1 -179.56(12)
C11 S1 C9 C8 -1.64(11)
C12 C7 C8 C9 176.20(12)
C12 C7 C8 C10 1.3(2)
C12 C13 C14 C15 1.0(2)
C13 C12 C17 C16 0.4(2)
C13 C14 C15 C16 -0.1(2)
C14 C15 C16 C17 -0.7(2)
C15 C16 C17 C12 0.6(2)
C17 C12 C13 C14 -1.1(2)
